data_7107462
loop_
_publ_author_name
'Hailong Wang'
'Kang Wang'
'Jun Tao'
'Jianzhuang Jiang'

_publ_section_title
;
 Twist angle perturbation on mixed (phthalocyaninato)(porphyrinato)
 dysprosium(III) double-decker SMMs
;
_journal_name_full Chem.Commun.
_journal_page_first 2973
_journal_paper_doi 10.1039/c2cc16543k
_journal_volume 48
_journal_year 2012
_chemical_formula_sum 'C97 H81 Cl7 Dy N12 O4'
_chemical_formula_weight 1889.39
_chemical_name_systematic
;
?
;
_space_group_IT_number 2
_symmetry_cell_setting triclinic
_symmetry_space_group_name_Hall '-P 1'
_symmetry_space_group_name_H-M 'P -1'
_atom_sites_solution_hydrogens geom
_atom_sites_solution_primary direct
_atom_sites_solution_secondary difmap
_audit_creation_method SHELXL-97
_cell_angle_alpha 111.959(2)
_cell_angle_beta 97.403(2)
_cell_angle_gamma 97.046(2)
_cell_formula_units_Z 2
_cell_length_a 14.0969(4)
_cell_length_b 17.6251(5)
_cell_length_c 18.9482(5)
_cell_measurement_reflns_used 13548
_cell_measurement_temperature 150(2)
_cell_measurement_theta_max 27.89
_cell_measurement_theta_min 2.97
_cell_volume 4254.6(2)
_computing_cell_refinement
;CrysAlisPro, Oxford Diffraction Ltd.,
Version 1.171.34.40 (release 27-08-2010 CrysAlis171 .NET)
(compiled Aug 27 2010,11:50:40)
;
_computing_data_collection
;
CrysAlisPro, Oxford Diffraction Ltd.,
Version 1.171.34.40 (release 27-08-2010 CrysAlis171 .NET)
(compiled Aug 27 2010,11:50:40)
;
_computing_data_reduction
;
CrysAlisPro, Oxford Diffraction Ltd.,
Version 1.171.34.40 (release 27-08-2010 CrysAlis171 .NET)
(compiled Aug 27 2010,11:50:40)
;
_computing_structure_refinement 'SHELXL-97 (Sheldrick, 1997)'
_computing_structure_solution 'SHELXS-97 (Sheldrick, 2008)'
_diffrn_ambient_temperature 150(2)
_diffrn_detector_area_resol_mean 16.2141
_diffrn_measured_fraction_theta_full 0.993
_diffrn_measured_fraction_theta_max 0.993
_diffrn_measurement_device_type 'Xcalibur, Eos, Gemini'
_diffrn_measurement_method '\w scans'
_diffrn_radiation_monochromator graphite
_diffrn_radiation_source 'fine-focus sealed tube'
_diffrn_radiation_type MoK\a
_diffrn_radiation_wavelength 0.71073
_diffrn_reflns_av_R_equivalents 0.0345
_diffrn_reflns_av_sigmaI/netI 0.0629
_diffrn_reflns_limit_h_max 16
_diffrn_reflns_limit_h_min -16
_diffrn_reflns_limit_k_max 20
_diffrn_reflns_limit_k_min -20
_diffrn_reflns_limit_l_max 22
_diffrn_reflns_limit_l_min -22
_diffrn_reflns_number 30362
_diffrn_reflns_theta_full 25.00
_diffrn_reflns_theta_max 25.00
_diffrn_reflns_theta_min 2.98
_diffrn_standards_interval_count 0
_diffrn_standards_interval_time 0
_diffrn_standards_number 0
_exptl_absorpt_coefficient_mu 1.160
_exptl_absorpt_correction_T_max 0.91
_exptl_absorpt_correction_T_min 0.88
_exptl_absorpt_correction_type multi-scan
_exptl_absorpt_process_details
;
CrysAlisPro, Oxford Diffraction Ltd.,
Version 1.171.34.40 (release 27-08-2010 CrysAlis171 .NET)
(compiled Aug 27 2010,11:50:40)
Empirical absorption correction using spherical harmonics,
implemented in SCALE3 ABSPACK scaling algorithm.
;
_exptl_crystal_colour black
_exptl_crystal_density_diffrn 1.475
_exptl_crystal_density_method 'not measured'
_exptl_crystal_description block
_exptl_crystal_F_000 1928
_exptl_crystal_size_max 0.12
_exptl_crystal_size_mid 0.10
_exptl_crystal_size_min 0.08
_refine_diff_density_max 1.358
_refine_diff_density_min -0.661
_refine_diff_density_rms 0.094
_refine_ls_extinction_method none
_refine_ls_goodness_of_fit_ref 1.029
_refine_ls_hydrogen_treatment constr
_refine_ls_matrix_type full
_refine_ls_number_parameters 1245
_refine_ls_number_reflns 14890
_refine_ls_number_restraints 4851
_refine_ls_restrained_S_all 0.978
_refine_ls_R_factor_all 0.0672
_refine_ls_R_factor_gt 0.0510
_refine_ls_shift/su_max 0.000
_refine_ls_shift/su_mean 0.000
_refine_ls_structure_factor_coef Fsqd
_refine_ls_weighting_details 'calc w=1/[\s^2^(Fo^2^)+(0.0590P)^2^+6.2133P] where P=(Fo^2^+2Fc^2^)/3'
_refine_ls_weighting_scheme calc
_refine_ls_wR_factor_gt 0.1167
_refine_ls_wR_factor_ref 0.1238
_reflns_number_gt 12328
_reflns_number_total 14890
_reflns_threshold_expression >2sigma(I)
_cod_data_source_file c2cc16543k.txt
_cod_data_source_block 2b
_cod_original_cell_volume 4254.5(2)
_cod_original_sg_symbol_Hall -P1
_cod_original_sg_symbol_H-M P-1
_cod_database_code 7107462

loop_
_symmetry_equiv_pos_as_xyz
'x, y, z'
'-x, -y, -z'

loop_
_atom_site_label
_atom_site_type_symbol
_atom_site_fract_x
_atom_site_fract_y
_atom_site_fract_z
_atom_site_U_iso_or_equiv
_atom_site_adp_type
_atom_site_occupancy
_atom_site_symmetry_multiplicity
_atom_site_calc_flag
_atom_site_refinement_flags
_atom_site_disorder_assembly
_atom_site_disorder_group
Dy1 Dy -0.480687(16) 0.214949(12) 0.230784(12) 0.02552(8) Uani 1 1 d . . .
Cl1 Cl -0.22972(13) 0.80517(9) 0.36749(14) 0.0886(6) Uani 1 1 d U . .
Cl2 Cl -0.1078(5) 0.3317(4) 0.7405(3) 0.0829(11) Uani 0.405(5) 1 d PU A 1
Cl3 Cl -0.9798(3) -0.1223(2) 0.3612(3) 0.0793(12) Uani 0.656(11) 1 d PU B 1
Cl4 Cl -1.0298(6) 0.2867(3) -0.0929(4) 0.0713(16) Uani 0.694(17) 1 d PU C 1
Cl5 Cl 0.4802(2) 0.47250(19) 0.47530(18) 0.0682(11) Uani 0.503(3) 1 d PDU . 1
Cl6 Cl 0.3160(5) 0.4138(4) 0.3506(4) 0.0779(15) Uani 0.503(3) 1 d PDU . 1
Cl7 Cl 0.3441(4) 0.3230(3) 0.4453(4) 0.0669(13) Uani 0.503(3) 1 d PDU . 1
N1 N -0.5040(3) 0.1706(2) 0.0882(2) 0.0350(9) Uani 1 1 d U . .
N2 N -0.6184(3) 0.0424(2) 0.0446(2) 0.0427(10) Uani 1 1 d U . .
N3 N -0.5161(3) 0.0601(2) 0.1638(2) 0.0326(8) Uani 1 1 d U . .
N4 N -0.4299(3) 0.0213(2) 0.2594(2) 0.0357(9) Uani 1 1 d U . .
N5 N -0.3454(3) 0.1532(2) 0.2667(2) 0.0305(8) Uani 1 1 d U . .
N6 N -0.2075(3) 0.2629(2) 0.2912(2) 0.0349(9) Uani 1 1 d U . .
N7 N -0.3335(3) 0.2628(2) 0.1908(2) 0.0305(8) Uani 1 1 d U . .
N8 N -0.4020(3) 0.2857(2) 0.0784(2) 0.0362(9) Uani 1 1 d U . .
N9 N -0.5376(3) 0.3329(2) 0.2121(2) 0.0306(8) Uani 1 1 d U . .
N10 N -0.4024(3) 0.3388(2) 0.3462(2) 0.0281(8) Uani 1 1 d U . .
N11 N -0.5241(3) 0.1922(2) 0.3434(2) 0.0328(8) Uani 1 1 d U . .
N12 N -0.6581(3) 0.1851(2) 0.2088(2) 0.0385(9) Uani 1 1 d U . .
O1 O -0.7413(4) 0.0184(2) -0.0987(3) 0.0863(15) Uani 1 1 d U . .
O2 O -0.5426(3) -0.1444(2) 0.2423(2) 0.0536(10) Uani 1 1 d U . .
O3 O -0.0578(3) 0.2542(3) 0.4107(3) 0.0722(12) Uani 1 1 d DU . .
O4 O -0.2616(3) 0.4163(2) 0.0636(2) 0.0643(11) Uani 1 1 d U . .
C1 C -0.4777(4) 0.2240(3) 0.0541(3) 0.0364(10) Uani 1 1 d U . .
C2 C -0.5423(4) 0.2001(3) -0.0207(3) 0.0412(11) Uani 1 1 d U . .
C3 C -0.5481(4) 0.2344(3) -0.0762(3) 0.0475(13) Uani 1 1 d U . .
H3 H -0.5059 0.2825 -0.0697 0.057 Uiso 1 1 calc R . .
C4 C -0.6204(5) 0.1927(4) -0.1419(3) 0.0562(14) Uani 1 1 d U . .
H4 H -0.6262 0.2139 -0.1801 0.067 Uiso 1 1 calc R . .
C5 C -0.6834(5) 0.1218(4) -0.1531(3) 0.0595(15) Uani 1 1 d U . .
H5 H -0.7302 0.0962 -0.1983 0.071 Uiso 1 1 calc R . .
C6 C -0.6784(5) 0.0877(3) -0.0979(3) 0.0525(13) Uani 1 1 d U . .
C7 C -0.6057(4) 0.1283(3) -0.0314(3) 0.0415(11) Uani 1 1 d U . .
C8 C -0.5776(4) 0.1114(3) 0.0371(3) 0.0385(11) Uani 1 1 d U . .
C9 C -0.5873(4) 0.0171(3) 0.1013(3) 0.0399(11) Uani 1 1 d U . .
C10 C -0.6276(4) -0.0638(3) 0.0990(3) 0.0428(12) Uani 1 1 d U . .
C11 C -0.7014(4) -0.1267(3) 0.0485(3) 0.0520(14) Uani 1 1 d U . .
H11 H -0.7349 -0.1229 0.0047 0.062 Uiso 1 1 calc R . .
C12 C -0.7238(5) -0.1962(3) 0.0656(3) 0.0568(15) Uani 1 1 d U . .
H12 H -0.7737 -0.2395 0.0329 0.068 Uiso 1 1 calc R . .
C13 C -0.6735(5) -0.2020(3) 0.1298(3) 0.0529(14) Uani 1 1 d U . .
H13 H -0.6908 -0.2492 0.1398 0.064 Uiso 1 1 calc R . .
C14 C -0.5975(4) -0.1394(3) 0.1806(3) 0.0477(12) Uani 1 1 d U . .
C15 C -0.5744(4) -0.0692(3) 0.1638(3) 0.0396(11) Uani 1 1 d U . .
C16 C -0.5020(4) 0.0083(3) 0.2022(3) 0.0353(10) Uani 1 1 d U . .
C17 C -0.3557(4) 0.0856(3) 0.2856(3) 0.0337(10) Uani 1 1 d U . .
C18 C -0.2698(4) 0.0883(3) 0.3384(3) 0.0403(11) Uani 1 1 d U . .
C19 C -0.2457(5) 0.0320(3) 0.3713(3) 0.0538(14) Uani 1 1 d U . .
H19 H -0.2876 -0.0175 0.3610 0.065 Uiso 1 1 calc R . .
C20 C -0.1560(5) 0.0548(4) 0.4199(4) 0.0672(17) Uani 1 1 d U . .
H20 H -0.1376 0.0197 0.4434 0.081 Uiso 1 1 calc R . .
C21 C -0.0922(5) 0.1281(4) 0.4351(4) 0.0745(18) Uani 1 1 d U . .
H21 H -0.0333 0.1414 0.4694 0.089 Uiso 1 1 calc R . .
C22 C -0.1150(4) 0.1819(4) 0.3998(4) 0.0573(14) Uani 1 1 d U . .
C23 C -0.2054(4) 0.1602(3) 0.3505(3) 0.0408(11) Uani 1 1 d U . .
C24 C -0.2531(4) 0.1986(3) 0.3029(3) 0.0351(10) Uani 1 1 d U . .
C25 C -0.2433(3) 0.2888(3) 0.2380(3) 0.0331(10) Uani 1 1 d U . .
C26 C -0.1824(4) 0.3479(3) 0.2180(3) 0.0391(11) Uani 1 1 d U . .
C27 C -0.0867(4) 0.3903(3) 0.2485(4) 0.0515(13) Uani 1 1 d U . .
H27 H -0.0493 0.3846 0.2898 0.062 Uiso 1 1 calc R . .
C28 C -0.0503(4) 0.4417(3) 0.2138(4) 0.0596(15) Uani 1 1 d U . .
H28 H 0.0134 0.4710 0.2323 0.071 Uiso 1 1 calc R . .
C29 C -0.1058(5) 0.4506(3) 0.1525(3) 0.0568(14) Uani 1 1 d U . .
H29 H -0.0782 0.4860 0.1315 0.068 Uiso 1 1 calc R . .
C30 C -0.2014(4) 0.4084(3) 0.1212(3) 0.0478(12) Uani 1 1 d U . .
C31 C -0.2388(4) 0.3558(3) 0.1550(3) 0.0388(11) Uani 1 1 d U . .
C32 C -0.3320(4) 0.3002(3) 0.1392(3) 0.0345(10) Uani 1 1 d U . .
C33 C -0.6178(4) 0.3288(3) 0.1612(3) 0.0370(11) Uani 1 1 d U . .
C34 C -0.6122(4) 0.4043(3) 0.1487(3) 0.0493(13) Uani 1 1 d U . .
H34 H -0.6573 0.4160 0.1156 0.059 Uiso 1 1 calc R . .
C35 C -0.5290(4) 0.4554(3) 0.1940(3) 0.0470(13) Uani 1 1 d U . .
H35 H -0.5061 0.5089 0.1980 0.056 Uiso 1 1 calc R . .
C36 C -0.4824(3) 0.4112(3) 0.2350(3) 0.0333(10) Uani 1 1 d U . .
C37 C -0.3995(3) 0.4473(3) 0.2933(3) 0.0302(9) Uani 1 1 d U . .
C38 C -0.3621(3) 0.4126(3) 0.3437(3) 0.0302(9) Uani 1 1 d U . .
C39 C -0.2795(4) 0.4543(3) 0.4065(3) 0.0415(11) Uani 1 1 d U . .
H39 H -0.2392 0.5045 0.4166 0.050 Uiso 1 1 calc R . .
C40 C -0.2716(4) 0.4061(3) 0.4483(3) 0.0461(13) Uani 1 1 d U . .
H40 H -0.2242 0.4162 0.4914 0.055 Uiso 1 1 calc R . .
C41 C -0.3523(4) 0.3357(3) 0.4119(3) 0.0347(10) Uani 1 1 d U . .
C42 C -0.3796(4) 0.2778(3) 0.4434(3) 0.0401(11) Uani 1 1 d U . .
C43 C -0.4627(4) 0.2150(3) 0.4132(3) 0.0381(11) Uani 1 1 d U . .
C44 C -0.5000(5) 0.1695(3) 0.4559(3) 0.0510(13) Uani 1 1 d U . .
H44 H -0.4704 0.1728 0.5040 0.061 Uiso 1 1 calc R . .
C45 C -0.5850(5) 0.1215(3) 0.4136(3) 0.0509(13) Uani 1 1 d U . .
H45 H -0.6256 0.0854 0.4270 0.061 Uiso 1 1 calc R . .
C46 C -0.6022(4) 0.1362(3) 0.3430(3) 0.0387(11) Uani 1 1 d U . .
C47 C -0.6861(4) 0.1015(3) 0.2867(3) 0.0437(11) Uani 1 1 d U B .
C48 C -0.7111(4) 0.1229(3) 0.2233(3) 0.0449(12) Uani 1 1 d U . .
C49 C -0.8019(4) 0.0913(3) 0.1696(4) 0.0642(15) Uani 1 1 d U . .
H49 H -0.8492 0.0474 0.1656 0.077 Uiso 1 1 calc R . .
C50 C -0.8066(4) 0.1361(3) 0.1262(4) 0.0649(16) Uani 1 1 d U . .
H50 H -0.8577 0.1293 0.0867 0.078 Uiso 1 1 calc R . .
C51 C -0.7175(4) 0.1970(3) 0.1521(3) 0.0473(12) Uani 1 1 d U . .
C52 C -0.7001(4) 0.2646(3) 0.1298(3) 0.0439(12) Uani 1 1 d U . .
C53 C -0.9000(9) -0.1053(9) -0.0790(7) 0.090(4) Uani 0.564(8) 1 d PDU D 1
H53A H -0.9119 -0.1612 -0.0817 0.135 Uiso 0.564(8) 1 calc PR D 1
H53B H -0.9608 -0.0866 -0.0836 0.135 Uiso 0.564(8) 1 calc PR D 1
H53C H -0.8591 -0.0694 -0.0303 0.135 Uiso 0.564(8) 1 calc PR D 1
C54 C -0.8513(5) -0.1032(3) -0.1427(4) 0.0687(17) Uani 1 1 d DU . .
H54A H -0.8933 -0.1410 -0.1911 0.082 Uiso 1 1 calc R D 1
H54B H -0.7922 -0.1254 -0.1385 0.082 Uiso 1 1 calc R D 1
C55 C -0.8244(5) -0.0211(4) -0.1491(5) 0.089(2) Uani 1 1 d DU D .
H55 H -0.8092 -0.0339 -0.2009 0.107 Uiso 1 1 calc R . .
C56 C -0.9011(6) 0.0336(4) -0.1414(5) 0.090(2) Uani 1 1 d DU . .
H56A H -0.9388 0.0293 -0.1033 0.108 Uiso 1 1 calc R D 1
H56B H -0.8706 0.0914 -0.1253 0.108 Uiso 1 1 calc R D 1
C57 C -0.9644(11) 0.0037(10) -0.2183(7) 0.119(5) Uani 0.564(8) 1 d PDU D 1
H57A H -1.0145 0.0364 -0.2158 0.178 Uiso 0.564(8) 1 calc PR D 1
H57B H -0.9936 -0.0537 -0.2338 0.178 Uiso 0.564(8) 1 calc PR D 1
H57C H -0.9263 0.0088 -0.2553 0.178 Uiso 0.564(8) 1 calc PR D 1
C58 C -0.4703(6) -0.0578(5) 0.4079(4) 0.093(2) Uani 1 1 d U . .
H58A H -0.4675 -0.0105 0.4552 0.139 Uiso 1 1 calc R . .
H58B H -0.4407 -0.0399 0.3725 0.139 Uiso 1 1 calc R . .
H58C H -0.4361 -0.0971 0.4189 0.139 Uiso 1 1 calc R . .
C59 C -0.5765(6) -0.0987(4) 0.3716(4) 0.0788(19) Uani 1 1 d U . .
H59A H -0.6112 -0.0581 0.3623 0.095 Uiso 1 1 calc R . .
H59B H -0.6062 -0.1162 0.4078 0.095 Uiso 1 1 calc R . .
C60 C -0.5872(6) -0.1755(4) 0.2939(4) 0.0692(17) Uani 1 1 d U . .
H60 H -0.6560 -0.1999 0.2718 0.083 Uiso 1 1 calc R . .
C61 C -0.5339(7) -0.2386(4) 0.3059(4) 0.094(2) Uani 1 1 d U . .
H61A H -0.5540 -0.2518 0.3477 0.112 Uiso 1 1 calc R . .
H61B H -0.4645 -0.2168 0.3200 0.112 Uiso 1 1 calc R . .
C62 C -0.5567(8) -0.3185(5) 0.2296(4) 0.120(3) Uani 1 1 d U . .
H62A H -0.5216 -0.3593 0.2366 0.180 Uiso 1 1 calc R . .
H62B H -0.5372 -0.3049 0.1884 0.180 Uiso 1 1 calc R . .
H62C H -0.6253 -0.3406 0.2168 0.180 Uiso 1 1 calc R . .
C63 C 0.0438(14) 0.4233(9) 0.4717(12) 0.130(6) Uani 0.503(3) 1 d PDU . 2
H63D H 0.0938 0.4634 0.4685 0.195 Uiso 0.503(3) 1 calc PR . 2
H63E H 0.0166 0.4488 0.5169 0.195 Uiso 0.503(3) 1 calc PR . 2
H63F H -0.0064 0.4037 0.4263 0.195 Uiso 0.503(3) 1 calc PR . 2
C64 C 0.0875(9) 0.3499(9) 0.4772(10) 0.100(4) Uani 0.503(3) 1 d PDU . 2
H64C H 0.1123 0.3225 0.4305 0.121 Uiso 0.503(3) 1 calc PR . 2
H64D H 0.1414 0.3701 0.5209 0.121 Uiso 0.503(3) 1 calc PR . 2
C65 C 0.0106(9) 0.2875(8) 0.4872(5) 0.083(3) Uani 0.503(3) 1 d PDU . 2
H65A H 0.0413 0.2423 0.4919 0.100 Uiso 0.503(3) 1 calc PR . 2
C66 C -0.0283(10) 0.3299(10) 0.5617(7) 0.095(3) Uani 0.503(3) 1 d PDU . 2
H66C H -0.0512 0.3788 0.5595 0.114 Uiso 0.503(3) 1 calc PR . 2
H66D H -0.0844 0.2920 0.5618 0.114 Uiso 0.503(3) 1 calc PR . 2
C67 C 0.0414(13) 0.3563(12) 0.6379(8) 0.129(6) Uani 0.503(3) 1 d PDU . 2
H67D H 0.0082 0.3799 0.6800 0.194 Uiso 0.503(3) 1 calc PR . 2
H67E H 0.0952 0.3971 0.6408 0.194 Uiso 0.503(3) 1 calc PR . 2
H67F H 0.0649 0.3088 0.6414 0.194 Uiso 0.503(3) 1 calc PR . 2
C68 C -0.1282(7) 0.4969(4) -0.0567(4) 0.097(3) Uani 1 1 d U . .
H68A H -0.0944 0.4681 -0.0967 0.145 Uiso 1 1 calc R . .
H68B H -0.0823 0.5386 -0.0138 0.145 Uiso 1 1 calc R . .
H68C H -0.1746 0.5230 -0.0768 0.145 Uiso 1 1 calc R . .
C69 C -0.1790(6) 0.4376(4) -0.0308(4) 0.083(2) Uani 1 1 d U . .
H69A H -0.1319 0.4102 -0.0124 0.099 Uiso 1 1 calc R . .
H69B H -0.2244 0.3952 -0.0748 0.099 Uiso 1 1 calc R . .
C70 C -0.2358(5) 0.4780(4) 0.0347(4) 0.0699(17) Uani 1 1 d U . .
H70 H -0.1946 0.5277 0.0758 0.084 Uiso 1 1 calc R . .
C71 C -0.3242(7) 0.4997(5) 0.0008(5) 0.094(2) Uani 1 1 d U . .
H71A H -0.3682 0.4493 -0.0352 0.113 Uiso 1 1 calc R . .
H71B H -0.3061 0.5333 -0.0275 0.113 Uiso 1 1 calc R . .
C72 C -0.3768(7) 0.5495(6) 0.0675(5) 0.113(3) Uani 1 1 d U . .
H72A H -0.4340 0.5632 0.0454 0.169 Uiso 1 1 calc R . .
H72B H -0.3334 0.5997 0.1025 0.169 Uiso 1 1 calc R . .
H72C H -0.3950 0.5158 0.0951 0.169 Uiso 1 1 calc R . .
C73 C -0.3559(3) 0.5360(3) 0.3105(3) 0.0321(10) Uani 1 1 d U . .
C78 C -0.2884(5) 0.5591(4) 0.2744(4) 0.0748(17) Uani 1 1 d U . .
H78 H -0.2673 0.5178 0.2357 0.090 Uiso 1 1 calc R . .
C77 C -0.2490(6) 0.6414(4) 0.2925(4) 0.087(2) Uani 1 1 d U . .
H77 H -0.2014 0.6544 0.2670 0.104 Uiso 1 1 calc R . .
C76 C -0.2787(4) 0.7010(3) 0.3453(4) 0.0513(14) Uani 1 1 d U . .
C75 C -0.3441(5) 0.6821(3) 0.3841(4) 0.0758(19) Uani 1 1 d U . .
H75 H -0.3643 0.7243 0.4226 0.091 Uiso 1 1 calc R . .
C74 C -0.3820(5) 0.5990(3) 0.3669(4) 0.0665(16) Uani 1 1 d U . .
H74 H -0.4266 0.5866 0.3949 0.080 Uiso 1 1 calc R . .
C79 C -0.3226(5) 0.2905(3) 0.5208(3) 0.0560(14) Uani 1 1 d U A .
C80 C -0.3189(6) 0.3642(4) 0.5861(3) 0.0739(18) Uani 1 1 d U . .
H80 H -0.3531 0.4045 0.5814 0.089 Uiso 1 1 calc R . .
C81 C -0.2648(7) 0.3769(4) 0.6573(4) 0.091(2) Uani 1 1 d U A .
H81 H -0.2625 0.4256 0.7004 0.110 Uiso 1 1 calc R . .
C82 C -0.2150(7) 0.3172(5) 0.6636(4) 0.098(2) Uani 1 1 d U . .
C83 C -0.2189(6) 0.2434(4) 0.6012(4) 0.087(2) Uani 1 1 d U A .
H83 H -0.1849 0.2034 0.6068 0.105 Uiso 1 1 calc R . .
C84 C -0.2741(5) 0.2301(4) 0.5303(3) 0.0654(15) Uani 1 1 d U . .
H84 H -0.2787 0.1798 0.4884 0.078 Uiso 1 1 calc R A .
C85 C -0.7620(4) 0.0450(3) 0.3007(4) 0.0559(14) Uani 1 1 d DU . .
C86 C -0.8041(7) 0.0792(6) 0.3739(6) 0.055(2) Uani 0.656(11) 1 d PDU B 1
H86 H -0.7880 0.1354 0.4065 0.067 Uiso 0.656(11) 1 calc PR B 1
C87 C -0.8666(6) 0.0248(5) 0.3904(6) 0.053(2) Uani 0.656(11) 1 d PDU B 1
H87 H -0.8923 0.0444 0.4353 0.063 Uiso 0.656(11) 1 calc PR B 1
C88 C -0.8922(7) -0.0585(6) 0.3416(6) 0.051(2) Uani 0.656(11) 1 d PDU B 1
C89 C -0.8553(12) -0.0913(12) 0.2782(9) 0.059(3) Uani 0.656(11) 1 d PDU B 1
H89 H -0.8736 -0.1479 0.2474 0.071 Uiso 0.656(11) 1 calc PR B 1
C90 C -0.7867(4) -0.0397(3) 0.2564(3) 0.0551(13) Uani 1 1 d DU B .
H90 H -0.7595 -0.0633 0.2129 0.066 Uiso 1 1 calc R E 1
C91 C -0.7803(4) 0.2724(3) 0.0744(3) 0.0496(13) Uani 1 1 d U C .
C92 C -0.8718(4) 0.2826(3) 0.0931(4) 0.0590(15) Uani 1 1 d U . .
H92 H -0.8827 0.2860 0.1414 0.071 Uiso 1 1 calc R . .
C93 C -0.9471(5) 0.2878(4) 0.0409(4) 0.0687(18) Uani 1 1 d U C .
H93 H -1.0079 0.2943 0.0537 0.082 Uiso 1 1 calc R . .
C94 C -0.9292(5) 0.2830(3) -0.0302(4) 0.0639(18) Uani 1 1 d U . .
C95 C -0.8405(5) 0.2745(3) -0.0503(4) 0.0647(17) Uani 1 1 d U C .
H95 H -0.8302 0.2719 -0.0986 0.078 Uiso 1 1 calc R . .
C96 C -0.7649(4) 0.2697(3) 0.0030(3) 0.0550(14) Uani 1 1 d U . .
H96 H -0.7038 0.2648 -0.0099 0.066 Uiso 1 1 calc R C .
C97 C 0.4029(6) 0.3855(5) 0.4044(5) 0.057(3) Uani 0.503(3) 1 d PDU . 1
H97 H 0.4418 0.3526 0.3694 0.069 Uiso 0.503(3) 1 calc PR . 1
Cl2A Cl -0.1659(4) 0.3343(2) 0.75965(19) 0.0829(11) Uani 0.595(5) 1 d PU A 2
Cl3A Cl -1.0167(7) -0.1203(4) 0.3256(7) 0.081(3) Uani 0.344(11) 1 d PU B 2
Cl4A Cl -1.0008(10) 0.2912(8) -0.1145(8) 0.0713(16) Uani 0.306(17) 1 d PU C 2
Cl5A Cl 0.1804(4) 0.2969(4) 0.2937(3) 0.125(2) Uani 0.497(3) 1 d PDU . 2
Cl6A Cl 0.3368(6) 0.3466(5) 0.4254(4) 0.117(3) Uani 0.497(3) 1 d PDU . 2
Cl7A Cl 0.3315(7) 0.4363(5) 0.3330(5) 0.122(3) Uani 0.497(3) 1 d PDU . 2
C53A C -0.9498(8) -0.1587(7) -0.1993(9) 0.073(4) Uani 0.436(8) 1 d PDU D 2
H53D H -0.9638 -0.2093 -0.1915 0.109 Uiso 0.436(8) 1 calc PR D 2
H53E H -0.9429 -0.1716 -0.2520 0.109 Uiso 0.436(8) 1 calc PR D 2
H53F H -1.0021 -0.1286 -0.1884 0.109 Uiso 0.436(8) 1 calc PR D 2
C57A C -0.9485(10) 0.0534(9) -0.0707(7) 0.072(4) Uani 0.436(8) 1 d PDU D 2
H57D H -0.9956 0.0878 -0.0730 0.108 Uiso 0.436(8) 1 calc PR D 2
H57E H -0.8997 0.0823 -0.0246 0.108 Uiso 0.436(8) 1 calc PR D 2
H57F H -0.9804 0.0025 -0.0696 0.108 Uiso 0.436(8) 1 calc PR D 2
C63A C 0.0886(9) 0.2796(8) 0.3161(6) 0.072(3) Uani 0.497(3) 1 d PDU . 1
H63A H 0.1179 0.3158 0.2945 0.108 Uiso 0.497(3) 1 calc PR . 1
H63B H 0.0226 0.2561 0.2891 0.108 Uiso 0.497(3) 1 calc PR . 1
H63C H 0.1247 0.2357 0.3110 0.108 Uiso 0.497(3) 1 calc PR . 1
C64A C 0.0892(9) 0.3289(7) 0.4012(5) 0.060(3) Uani 0.497(3) 1 d PDU . 1
H64A H 0.1557 0.3539 0.4282 0.072 Uiso 0.497(3) 1 calc PR . 1
H64B H 0.0529 0.3734 0.4063 0.072 Uiso 0.497(3) 1 calc PR . 1
C65A C 0.0446(6) 0.2737(6) 0.4378(5) 0.053(2) Uani 0.497(3) 1 d PDU . 1
H65 H 0.0721 0.2228 0.4246 0.064 Uiso 0.497(3) 1 calc PR . 1
C66A C 0.0527(10) 0.3165(8) 0.5250(6) 0.070(3) Uani 0.497(3) 1 d PDU . 1
H66A H 0.0224 0.2766 0.5432 0.084 Uiso 0.497(3) 1 calc PR . 1
H66B H 0.1211 0.3318 0.5489 0.084 Uiso 0.50 1 calc PR . 1
C67A C 0.0073(11) 0.3938(8) 0.5533(7) 0.080(4) Uani 0.497(3) 1 d PDU . 1
H67A H 0.0151 0.4152 0.6087 0.120 Uiso 0.497(3) 1 calc PR . 1
H67B H -0.0607 0.3798 0.5307 0.120 Uiso 0.497(3) 1 calc PR . 1
H67C H 0.0389 0.4353 0.5383 0.120 Uiso 0.497(3) 1 calc PR . 1
C86A C -0.8228(14) 0.0700(13) 0.3398(11) 0.065(3) Uani 0.344(11) 1 d PDU B 2
H86A H -0.8103 0.1272 0.3688 0.077 Uiso 0.344(11) 1 calc PR B 2
C87A C -0.9095(14) 0.0267(11) 0.3486(12) 0.060(3) Uani 0.344(11) 1 d PDU B 2
H87A H -0.9516 0.0528 0.3796 0.072 Uiso 0.344(11) 1 calc PR B 2
C88A C -0.9243(14) -0.0564(12) 0.3072(12) 0.054(3) Uani 0.344(11) 1 d PDU B 2
C89A C -0.859(2) -0.090(3) 0.2590(16) 0.061(4) Uani 0.344(11) 1 d PDU B 2
H89A H -0.8681 -0.1467 0.2297 0.074 Uiso 0.344(11) 1 calc PR B 2
C97A C 0.3033(7) 0.3376(7) 0.3315(6) 0.082(4) Uani 0.497(3) 1 d PDU . 2
H97A H 0.3419 0.3017 0.2987 0.098 Uiso 0.497(3) 1 calc PR . 2

loop_
_atom_site_aniso_label
_atom_site_aniso_U_11
_atom_site_aniso_U_22
_atom_site_aniso_U_33
_atom_site_aniso_U_23
_atom_site_aniso_U_13
_atom_site_aniso_U_12
Dy1 0.03230(12) 0.01994(12) 0.02700(12) 0.01395(9) 0.00470(8) 0.00038(8)
Cl1 0.0746(12) 0.0295(8) 0.1591(19) 0.0383(10) 0.0282(12) -0.0094(7)
Cl2 0.114(3) 0.0868(15) 0.0353(15) 0.0244(13) -0.0143(16) 0.005(2)
Cl3 0.046(2) 0.086(2) 0.127(3) 0.080(2) 0.002(2) -0.0187(15)
Cl4 0.057(3) 0.0673(13) 0.072(3) 0.0223(17) -0.030(2) 0.0093(18)
Cl5 0.060(2) 0.055(2) 0.065(2) 0.0001(14) 0.0207(16) -0.0093(15)
Cl6 0.088(3) 0.065(3) 0.078(3) 0.025(2) 0.026(2) 0.005(2)
Cl7 0.060(2) 0.050(2) 0.096(4) 0.031(2) 0.024(2) 0.0105(16)
N1 0.055(2) 0.0213(18) 0.0311(19) 0.0156(15) 0.0040(17) 0.0025(16)
N2 0.063(2) 0.0230(19) 0.043(2) 0.0188(17) 0.0010(19) 0.0023(17)
N3 0.049(2) 0.0212(18) 0.0311(19) 0.0147(15) 0.0085(17) 0.0026(16)
N4 0.057(2) 0.0247(19) 0.0293(19) 0.0161(16) 0.0065(18) 0.0045(17)
N5 0.043(2) 0.0238(18) 0.0293(18) 0.0150(15) 0.0102(16) 0.0054(15)
N6 0.037(2) 0.0256(19) 0.045(2) 0.0165(16) 0.0103(17) 0.0082(16)
N7 0.042(2) 0.0243(18) 0.0305(18) 0.0140(15) 0.0150(16) 0.0077(15)
N8 0.062(2) 0.0218(19) 0.0291(19) 0.0148(15) 0.0123(18) 0.0031(17)
N9 0.037(2) 0.0207(18) 0.0346(19) 0.0153(15) 0.0009(16) 0.0009(15)
N10 0.0355(19) 0.0240(18) 0.0308(18) 0.0166(15) 0.0102(15) 0.0044(15)
N11 0.042(2) 0.0277(19) 0.035(2) 0.0187(16) 0.0130(17) 0.0006(16)
N12 0.035(2) 0.0261(19) 0.055(2) 0.0207(17) 0.0011(18) 0.0002(16)
O1 0.097(3) 0.034(2) 0.103(3) 0.018(2) -0.036(3) 0.009(2)
O2 0.093(3) 0.0338(19) 0.0408(19) 0.0249(16) 0.0148(19) 0.0010(18)
O3 0.055(2) 0.059(2) 0.096(3) 0.034(2) -0.014(2) 0.0033(19)
O4 0.096(3) 0.045(2) 0.053(2) 0.0338(18) 0.007(2) -0.019(2)
C1 0.062(3) 0.023(2) 0.028(2) 0.0145(18) 0.009(2) 0.008(2)
C2 0.068(3) 0.026(2) 0.032(2) 0.0150(19) 0.008(2) 0.007(2)
C3 0.081(3) 0.038(3) 0.032(2) 0.022(2) 0.012(2) 0.013(2)
C4 0.091(4) 0.048(3) 0.034(3) 0.018(2) 0.006(3) 0.024(3)
C5 0.086(4) 0.043(3) 0.040(3) 0.010(2) -0.009(3) 0.023(3)
C6 0.075(3) 0.024(2) 0.051(3) 0.010(2) -0.006(3) 0.013(2)
C7 0.065(3) 0.027(2) 0.034(2) 0.0144(19) 0.006(2) 0.011(2)
C8 0.058(3) 0.024(2) 0.035(2) 0.0166(19) 0.004(2) 0.003(2)
C9 0.054(3) 0.022(2) 0.042(2) 0.0155(19) 0.002(2) 0.001(2)
C10 0.063(3) 0.020(2) 0.042(3) 0.014(2) 0.004(2) -0.003(2)
C11 0.076(3) 0.025(3) 0.047(3) 0.015(2) -0.004(3) -0.007(2)
C12 0.078(4) 0.021(3) 0.055(3) 0.008(2) -0.001(3) -0.012(2)
C13 0.084(4) 0.022(3) 0.052(3) 0.017(2) 0.014(3) -0.004(2)
C14 0.080(3) 0.024(2) 0.041(3) 0.017(2) 0.016(2) 0.001(2)
C15 0.063(3) 0.020(2) 0.037(2) 0.0135(19) 0.013(2) 0.001(2)
C16 0.056(3) 0.020(2) 0.035(2) 0.0141(18) 0.016(2) 0.0057(19)
C17 0.050(3) 0.025(2) 0.033(2) 0.0173(18) 0.014(2) 0.0096(19)
C18 0.058(3) 0.031(2) 0.038(2) 0.020(2) 0.006(2) 0.014(2)
C19 0.078(4) 0.034(3) 0.052(3) 0.024(2) 0.000(3) 0.015(2)
C20 0.087(4) 0.046(3) 0.069(4) 0.031(3) -0.013(3) 0.019(3)
C21 0.076(4) 0.054(3) 0.086(4) 0.030(3) -0.023(3) 0.020(3)
C22 0.057(3) 0.043(3) 0.071(3) 0.025(2) -0.002(3) 0.016(2)
C23 0.050(3) 0.034(2) 0.045(3) 0.022(2) 0.005(2) 0.014(2)
C24 0.040(2) 0.029(2) 0.041(2) 0.0166(19) 0.010(2) 0.0112(19)
C25 0.041(2) 0.023(2) 0.043(2) 0.0162(18) 0.019(2) 0.0089(18)
C26 0.042(3) 0.028(2) 0.053(3) 0.019(2) 0.022(2) 0.005(2)
C27 0.046(3) 0.043(3) 0.068(3) 0.025(3) 0.016(3) 0.004(2)
C28 0.050(3) 0.044(3) 0.083(4) 0.024(3) 0.026(3) -0.008(2)
C29 0.072(4) 0.042(3) 0.061(3) 0.024(3) 0.032(3) -0.002(3)
C30 0.070(3) 0.030(2) 0.049(3) 0.020(2) 0.025(2) -0.001(2)
C31 0.059(3) 0.023(2) 0.041(2) 0.0158(19) 0.022(2) 0.006(2)
C32 0.053(3) 0.021(2) 0.033(2) 0.0131(18) 0.018(2) 0.0028(19)
C33 0.042(2) 0.025(2) 0.043(2) 0.0163(19) -0.006(2) 0.0033(19)
C34 0.057(3) 0.030(3) 0.056(3) 0.023(2) -0.016(3) 0.001(2)
C35 0.058(3) 0.026(2) 0.054(3) 0.020(2) -0.010(2) 0.000(2)
C36 0.041(2) 0.023(2) 0.038(2) 0.0145(18) 0.009(2) 0.0042(18)
C37 0.037(2) 0.021(2) 0.035(2) 0.0140(17) 0.0115(19) 0.0004(17)
C38 0.035(2) 0.022(2) 0.038(2) 0.0158(18) 0.0093(19) 0.0050(17)
C39 0.043(3) 0.032(2) 0.047(3) 0.018(2) -0.001(2) -0.001(2)
C40 0.055(3) 0.032(3) 0.045(3) 0.019(2) -0.010(2) -0.004(2)
C41 0.045(3) 0.029(2) 0.032(2) 0.0164(18) 0.002(2) 0.0037(19)
C42 0.061(3) 0.028(2) 0.031(2) 0.0151(18) 0.003(2) 0.004(2)
C43 0.061(3) 0.028(2) 0.029(2) 0.0149(19) 0.013(2) 0.005(2)
C44 0.088(4) 0.035(3) 0.033(3) 0.019(2) 0.014(3) 0.000(3)
C45 0.082(4) 0.031(3) 0.047(3) 0.021(2) 0.032(3) 0.000(2)
C46 0.051(3) 0.026(2) 0.046(3) 0.020(2) 0.023(2) 0.005(2)
C47 0.044(2) 0.027(2) 0.064(3) 0.022(2) 0.018(2) 0.0014(19)
C48 0.038(2) 0.026(2) 0.068(3) 0.020(2) 0.003(2) -0.0016(19)
C49 0.048(3) 0.038(3) 0.101(4) 0.034(3) -0.009(3) -0.010(2)
C50 0.048(3) 0.041(3) 0.094(4) 0.031(3) -0.026(3) -0.006(2)
C51 0.043(3) 0.028(2) 0.064(3) 0.019(2) -0.010(2) 0.000(2)
C52 0.047(3) 0.027(2) 0.052(3) 0.017(2) -0.012(2) 0.0062(19)
C53 0.070(8) 0.104(9) 0.109(9) 0.056(7) 0.008(7) 0.025(7)
C54 0.088(4) 0.035(3) 0.074(4) 0.013(3) 0.011(3) 0.009(3)
C55 0.092(5) 0.061(4) 0.103(5) 0.017(4) 0.022(4) 0.019(4)
C56 0.097(5) 0.052(4) 0.127(5) 0.030(4) 0.046(4) 0.028(3)
C57 0.129(11) 0.109(10) 0.110(10) 0.037(8) 0.016(9) 0.018(9)
C58 0.130(7) 0.073(5) 0.071(5) 0.028(4) 0.017(5) 0.009(5)
C59 0.114(5) 0.056(4) 0.058(4) 0.018(3) 0.019(4) -0.004(4)
C60 0.104(4) 0.047(3) 0.068(4) 0.037(3) 0.024(3) 0.001(3)
C61 0.154(6) 0.061(4) 0.071(4) 0.041(3) 0.008(4) 0.000(4)
C62 0.216(10) 0.064(5) 0.069(5) 0.016(4) 0.014(6) 0.038(6)
C63 0.119(10) 0.108(9) 0.134(10) 0.043(8) -0.025(9) -0.016(9)
C64 0.081(6) 0.090(6) 0.103(6) 0.022(6) -0.011(6) 0.002(6)
C65 0.070(6) 0.072(5) 0.093(6) 0.027(5) -0.010(5) 0.008(5)
C66 0.091(5) 0.082(5) 0.080(5) 0.010(5) -0.010(5) 0.003(5)
C67 0.112(10) 0.120(10) 0.116(10) 0.020(9) -0.007(9) 0.000(9)
C68 0.149(7) 0.055(4) 0.078(5) 0.015(4) 0.053(5) -0.005(4)
C69 0.123(5) 0.057(4) 0.057(4) 0.016(3) 0.035(4) -0.019(4)
C70 0.104(5) 0.036(3) 0.072(4) 0.033(3) 0.011(3) -0.008(3)
C71 0.132(6) 0.072(4) 0.090(5) 0.057(4) 0.004(4) 0.000(4)
C72 0.127(7) 0.109(7) 0.118(7) 0.051(6) 0.041(6) 0.037(6)
C73 0.036(2) 0.022(2) 0.041(2) 0.0170(19) 0.009(2) 0.0011(18)
C78 0.096(4) 0.035(3) 0.090(4) 0.013(3) 0.058(3) -0.003(3)
C77 0.112(5) 0.039(3) 0.108(5) 0.018(3) 0.073(4) -0.009(3)
C76 0.047(3) 0.020(3) 0.087(4) 0.023(3) 0.015(3) -0.003(2)
C75 0.084(4) 0.025(3) 0.107(4) 0.007(3) 0.050(4) -0.001(3)
C74 0.074(3) 0.033(3) 0.088(4) 0.013(3) 0.047(3) -0.005(3)
C79 0.092(4) 0.036(3) 0.034(3) 0.019(2) -0.007(3) -0.007(3)
C80 0.129(5) 0.038(3) 0.045(3) 0.020(2) -0.015(3) 0.002(3)
C81 0.160(6) 0.046(4) 0.045(3) 0.015(3) -0.022(4) -0.006(4)
C82 0.158(6) 0.064(4) 0.049(3) 0.026(3) -0.042(4) -0.007(4)
C83 0.134(5) 0.058(4) 0.055(3) 0.025(3) -0.030(4) 0.008(4)
C84 0.099(4) 0.046(3) 0.044(3) 0.021(2) -0.016(3) 0.007(3)
C85 0.050(3) 0.035(3) 0.084(3) 0.024(2) 0.028(3) -0.003(2)
C86 0.060(4) 0.039(4) 0.067(4) 0.022(4) 0.019(4) -0.004(3)
C87 0.049(4) 0.050(4) 0.071(5) 0.038(4) 0.020(4) -0.002(3)
C88 0.048(4) 0.047(4) 0.073(5) 0.047(4) 0.009(4) -0.010(3)
C89 0.064(5) 0.039(4) 0.077(6) 0.035(5) 0.009(5) -0.012(4)
C90 0.058(3) 0.037(3) 0.069(3) 0.023(2) 0.016(3) -0.009(2)
C91 0.051(3) 0.026(2) 0.060(3) 0.017(2) -0.019(2) 0.001(2)
C92 0.046(3) 0.046(3) 0.077(4) 0.025(3) -0.016(3) 0.001(2)
C93 0.052(3) 0.048(3) 0.092(4) 0.028(3) -0.025(3) -0.002(3)
C94 0.056(4) 0.034(3) 0.080(4) 0.013(3) -0.034(3) 0.010(3)
C95 0.081(4) 0.034(3) 0.059(3) 0.008(3) -0.025(3) 0.015(3)
C96 0.062(3) 0.030(2) 0.063(3) 0.014(2) -0.014(3) 0.011(2)
C97 0.050(6) 0.057(6) 0.057(6) 0.008(5) 0.036(5) 0.003(5)
Cl2A 0.114(3) 0.0868(15) 0.0353(15) 0.0244(13) -0.0143(16) 0.005(2)
Cl3A 0.056(5) 0.069(3) 0.127(7) 0.051(4) 0.036(4) -0.016(3)
Cl4A 0.057(3) 0.0673(13) 0.072(3) 0.0223(17) -0.030(2) 0.0093(18)
Cl5A 0.091(3) 0.158(5) 0.078(3) 0.006(3) -0.004(2) 0.006(3)
Cl6A 0.130(5) 0.129(6) 0.066(3) 0.017(3) -0.006(3) 0.021(5)
Cl7A 0.153(6) 0.074(5) 0.109(5) -0.008(3) 0.050(4) 0.032(4)
C53A 0.053(8) 0.048(8) 0.109(10) 0.019(7) 0.026(7) 0.012(6)
C57A 0.065(8) 0.054(8) 0.072(8) -0.004(7) 0.016(7) 0.011(6)
C63A 0.043(6) 0.092(8) 0.072(7) 0.025(6) 0.014(6) 0.005(6)
C64A 0.048(5) 0.066(5) 0.062(5) 0.026(4) 0.000(4) 0.003(4)
C65A 0.043(5) 0.060(5) 0.058(5) 0.027(4) 0.001(4) 0.018(4)
C66A 0.068(6) 0.075(6) 0.067(5) 0.037(5) -0.006(5) 0.006(5)
C67A 0.085(8) 0.079(8) 0.061(7) 0.024(6) -0.005(6) -0.007(7)
C86A 0.064(5) 0.041(5) 0.078(5) 0.013(5) 0.031(5) -0.016(5)
C87A 0.053(6) 0.048(5) 0.077(6) 0.024(5) 0.026(5) -0.006(5)
C88A 0.052(6) 0.043(5) 0.075(6) 0.035(5) 0.021(5) -0.010(5)
C89A 0.060(6) 0.045(6) 0.077(6) 0.024(6) 0.027(6) -0.011(5)
C97A 0.085(7) 0.062(7) 0.083(7) 0.015(6) 0.012(6) 0.006(6)

loop_
_atom_type_symbol
_atom_type_description
_atom_type_scat_dispersion_real
_atom_type_scat_dispersion_imag
_atom_type_scat_source
C C 0.0033 0.0016 'International Tables Vol C Tables 4.2.6.8 and 6.1.1.4'
N N 0.0061 0.0033 'International Tables Vol C Tables 4.2.6.8 and 6.1.1.4'
O O 0.0106 0.0060 'International Tables Vol C Tables 4.2.6.8 and 6.1.1.4'
Cl Cl 0.1484 0.1585 'International Tables Vol C Tables 4.2.6.8 and 6.1.1.4'
Dy Dy -0.1892 4.4098 'International Tables Vol C Tables 4.2.6.8 and 6.1.1.4'
H H 0.0000 0.0000 'International Tables Vol C Tables 4.2.6.8 and 6.1.1.4'

loop_
_geom_angle_atom_site_label_1
_geom_angle_atom_site_label_2
_geom_angle_atom_site_label_3
_geom_angle
_geom_angle_site_symmetry_1
N12 Dy1 N9 73.02(12) .
N12 Dy1 N10 115.28(13) .
N9 Dy1 N10 73.72(12) .
N12 Dy1 N11 73.45(13) .
N9 Dy1 N11 114.66(12) .
N10 Dy1 N11 72.63(12) .
N12 Dy1 N5 137.41(12) .
N9 Dy1 N5 149.08(12) .
N10 Dy1 N5 84.67(12) .
N11 Dy1 N5 78.13(12) .
N12 Dy1 N7 147.82(13) .
N9 Dy1 N7 84.01(12) .
N10 Dy1 N7 77.92(12) .
N11 Dy1 N7 137.97(13) .
N5 Dy1 N7 69.78(12) .
N12 Dy1 N1 84.71(14) .
N9 Dy1 N1 77.59(12) .
N10 Dy1 N1 137.40(12) .
N11 Dy1 N1 149.38(13) .
N5 Dy1 N1 106.10(12) .
N7 Dy1 N1 68.27(13) .
N12 Dy1 N3 78.30(13) .
N9 Dy1 N3 137.48(12) .
N10 Dy1 N3 148.31(12) .
N11 Dy1 N3 85.43(12) .
N5 Dy1 N3 68.31(12) .
N7 Dy1 N3 106.21(12) .
N1 Dy1 N3 69.02(12) .
Cl5 Cl5 C97 171.3(5) 2_666
C8 N1 C1 106.5(4) .
C8 N1 Dy1 124.5(3) .
C1 N1 Dy1 122.5(3) .
C8 N2 C9 125.7(4) .
C9 N3 C16 106.8(4) .
C9 N3 Dy1 124.0(3) .
C16 N3 Dy1 122.9(3) .
C16 N4 C17 123.8(4) .
C17 N5 C24 106.8(4) .
C17 N5 Dy1 124.6(3) .
C24 N5 Dy1 123.2(3) .
C25 N6 C24 123.8(4) .
C32 N7 C25 106.9(4) .
C32 N7 Dy1 124.9(3) .
C25 N7 Dy1 122.9(3) .
C1 N8 C32 123.1(4) .
C33 N9 C36 106.3(4) .
C33 N9 Dy1 126.2(3) .
C36 N9 Dy1 125.5(3) .
C41 N10 C38 106.3(4) .
C41 N10 Dy1 123.5(3) .
C38 N10 Dy1 123.5(3) .
C43 N11 C46 106.0(4) .
C43 N11 Dy1 125.5(3) .
C46 N11 Dy1 126.5(3) .
C51 N12 C48 106.2(4) .
C51 N12 Dy1 124.0(3) .
C48 N12 Dy1 123.9(3) .
C55 O1 C6 125.7(5) .
C14 O2 C60 121.0(5) .
C22 O3 C65A 124.4(6) .
C22 O3 C65 110.4(6) .
C65A O3 C65 42.8(6) .
C30 O4 C70 121.7(5) .
N8 C1 N1 128.1(4) .
N8 C1 C2 121.4(4) .
N1 C1 C2 110.3(4) .
C7 C2 C3 121.2(5) .
C7 C2 C1 106.0(4) .
C3 C2 C1 132.9(5) .
C4 C3 C2 116.2(5) .
C5 C4 C3 123.2(5) .
C4 C5 C6 120.9(5) .
C5 C6 C7 117.1(5) .
C5 C6 O1 127.6(5) .
C7 C6 O1 115.2(5) .
C2 C7 C6 121.5(5) .
C2 C7 C8 105.5(4) .
C6 C7 C8 133.0(5) .
N2 C8 N1 125.8(4) .
N2 C8 C7 122.5(4) .
N1 C8 C7 111.6(4) .
N3 C9 N2 126.1(4) .
N3 C9 C10 112.1(4) .
N2 C9 C10 121.8(4) .
C11 C10 C15 122.4(5) .
C11 C10 C9 132.5(5) .
C15 C10 C9 105.1(4) .
C10 C11 C12 117.3(5) .
C13 C12 C11 121.2(5) .
C12 C13 C14 122.0(5) .
O2 C14 C13 124.0(4) .
O2 C14 C15 118.7(5) .
C13 C14 C15 117.2(5) .
C10 C15 C14 119.9(5) .
C10 C15 C16 106.6(4) .
C14 C15 C16 133.6(5) .
N4 C16 N3 126.2(4) .
N4 C16 C15 124.2(4) .
N3 C16 C15 109.3(4) .
N4 C17 N5 128.0(4) .
N4 C17 C18 121.1(4) .
N5 C17 C18 110.8(4) .
C23 C18 C19 122.1(5) .
C23 C18 C17 106.4(4) .
C19 C18 C17 131.4(5) .
C20 C19 C18 115.9(5) .
C19 C20 C21 122.7(5) .
C20 C21 C22 121.0(6) .
O3 C22 C21 125.4(6) .
O3 C22 C23 117.4(5) .
C21 C22 C23 117.2(6) .
C18 C23 C22 120.9(4) .
C18 C23 C24 106.1(4) .
C22 C23 C24 133.0(5) .
N6 C24 N5 126.7(4) .
N6 C24 C23 123.2(4) .
N5 C24 C23 109.8(4) .
N6 C25 N7 128.7(4) .
N6 C25 C26 120.7(4) .
N7 C25 C26 110.4(4) .
C27 C26 C31 122.0(5) .
C27 C26 C25 131.6(5) .
C31 C26 C25 106.4(4) .
C28 C27 C26 116.2(6) .
C29 C28 C27 122.1(6) .
C28 C29 C30 122.3(5) .
O4 C30 C29 125.9(5) .
O4 C30 C31 117.8(5) .
C29 C30 C31 116.2(5) .
C30 C31 C26 121.1(5) .
C30 C31 C32 133.7(5) .
C26 C31 C32 105.1(4) .
N8 C32 N7 126.4(4) .
N8 C32 C31 122.3(4) .
N7 C32 C31 111.1(4) .
N9 C33 C52 126.6(4) .
N9 C33 C34 110.3(4) .
C52 C33 C34 122.9(4) .
C35 C34 C33 107.1(4) .
C34 C35 C36 107.0(4) .
N9 C36 C37 126.9(4) .
N9 C36 C35 109.2(4) .
C37 C36 C35 123.7(4) .
C38 C37 C36 125.7(4) .
C38 C37 C73 117.1(4) .
C36 C37 C73 116.6(4) .
N10 C38 C37 125.8(4) .
N10 C38 C39 109.9(4) .
C37 C38 C39 123.9(4) .
C40 C39 C38 107.2(4) .
C39 C40 C41 106.2(4) .
N10 C41 C42 125.1(4) .
N10 C41 C40 110.1(4) .
C42 C41 C40 124.6(4) .
C43 C42 C41 125.2(4) .
C43 C42 C79 116.9(4) .
C41 C42 C79 117.4(5) .
N11 C43 C42 126.5(4) .
N11 C43 C44 110.1(5) .
C42 C43 C44 123.2(5) .
C45 C44 C43 107.4(5) .
C44 C45 C46 107.3(5) .
N11 C46 C47 126.5(4) .
N11 C46 C45 109.1(5) .
C47 C46 C45 124.3(5) .
C46 C47 C48 125.8(4) .
C46 C47 C85 116.6(5) .
C48 C47 C85 117.0(5) .
N12 C48 C47 125.5(5) .
N12 C48 C49 109.3(5) .
C47 C48 C49 124.8(5) .
C50 C49 C48 107.8(5) .
C49 C50 C51 107.1(5) .
N12 C51 C52 125.3(4) .
N12 C51 C50 109.3(5) .
C52 C51 C50 124.9(5) .
C33 C52 C51 125.0(4) .
C33 C52 C91 117.9(4) .
C51 C52 C91 116.9(5) .
C53 C54 C55 118.6(7) .
C53 C54 C53A 86.2(9) .
C55 C54 C53A 113.5(7) .
O1 C55 C54 106.9(6) .
O1 C55 C56 112.5(6) .
C54 C55 C56 117.5(6) .
C57 C56 C57A 118.4(10) .
C57 C56 C55 106.8(8) .
C57A C56 C55 117.8(8) .
C58 C59 C60 112.5(6) .
O2 C60 C61 109.0(6) .
O2 C60 C59 105.9(5) .
C61 C60 C59 110.5(6) .
C60 C61 C62 108.9(6) .
C65 C64 C63 110.5(10) .
O3 C65 C64 102.0(9) .
O3 C65 C66 119.1(9) .
C64 C65 C66 110.1(9) .
C67 C66 C65 117.2(10) .
C68 C69 C70 113.8(6) .
O4 C70 C71 110.7(6) .
O4 C70 C69 105.7(5) .
C71 C70 C69 108.8(6) .
C70 C71 C72 109.6(7) .
C78 C73 C74 115.4(5) .
C78 C73 C37 124.5(4) .
C74 C73 C37 120.0(4) .
C73 C78 C77 122.9(6) .
C76 C77 C78 120.1(6) .
C77 C76 C75 119.9(5) .
C77 C76 Cl1 120.0(5) .
C75 C76 Cl1 120.1(5) .
C76 C75 C74 119.8(6) .
C73 C74 C75 121.9(5) .
C84 C79 C80 118.5(5) .
C84 C79 C42 121.3(5) .
C80 C79 C42 120.2(5) .
C81 C80 C79 120.4(6) .
C82 C81 C80 119.3(7) .
C81 C82 C83 121.8(6) .
C81 C82 Cl2A 114.0(6) .
C83 C82 Cl2A 123.2(6) .
C81 C82 Cl2 127.0(6) .
C83 C82 Cl2 108.7(6) .
Cl2A C82 Cl2 29.6(2) .
C82 C83 C84 119.0(7) .
C83 C84 C79 121.0(6) .
C86A C85 C90 111.8(11) .
C86A C85 C47 123.0(11) .
C90 C85 C47 123.3(5) .
C86A C85 C86 22.8(6) .
C90 C85 C86 117.7(6) .
C47 C85 C86 118.4(6) .
C87 C86 C85 118.1(8) .
C86 C87 C88 121.3(9) .
C89 C88 C87 122.5(11) .
C89 C88 Cl3 118.4(10) .
C87 C88 Cl3 119.1(8) .
C88 C89 C90 120.6(14) .
C89A C90 C85 126.2(18) .
C89A C90 C89 14.0(12) .
C85 C90 C89 119.6(9) .
C96 C91 C92 118.3(5) .
C96 C91 C52 120.3(5) .
C92 C91 C52 121.4(6) .
C93 C92 C91 121.5(7) .
C94 C93 C92 118.2(7) .
C95 C94 C93 122.3(5) .
C95 C94 Cl4 123.0(7) .
C93 C94 Cl4 114.7(6) .
C95 C94 Cl4A 103.3(7) .
C93 C94 Cl4A 134.3(7) .
Cl4 C94 Cl4A 20.1(3) .
C94 C95 C96 119.0(7) .
C91 C96 C95 120.7(6) .
Cl6 C97 Cl5 111.2(5) .
Cl6 C97 Cl7 109.0(5) .
Cl5 C97 Cl7 111.2(5) .
C65A C64A C63A 111.1(8) .
O3 C65A C64A 108.3(8) .
O3 C65A C66A 102.3(7) .
C64A C65A C66A 114.2(8) .
C67A C66A C65A 116.1(9) .
C85 C86A C87A 131.0(19) .
C88A C87A C86A 113.1(18) .
C87A C88A C89A 119(2) .
C87A C88A Cl3A 118.0(15) .
C89A C88A Cl3A 122(2) .
C90 C89A C88A 118(3) .
Cl6A C97A Cl7A 106.5(7) .
Cl6A C97A Cl5A 113.0(7) .
Cl7A C97A Cl5A 110.3(7) .

loop_
_geom_bond_atom_site_label_1
_geom_bond_atom_site_label_2
_geom_bond_distance
_geom_bond_site_symmetry_2
Dy1 N12 2.439(4) .
Dy1 N9 2.444(3) .
Dy1 N10 2.446(4) .
Dy1 N11 2.450(4) .
Dy1 N5 2.453(4) .
Dy1 N7 2.459(4) .
Dy1 N1 2.479(4) .
Dy1 N3 2.494(4) .
Cl1 C76 1.750(5) .
Cl2 C82 1.879(9) .
Cl3 C88 1.737(9) .
Cl4 C94 1.754(7) .
Cl5 Cl5 1.087(6) 2_666
Cl5 C97 1.737(7) .
Cl6 C97 1.731(8) .
Cl7 C97 1.755(8) .
N1 C8 1.350(6) .
N1 C1 1.369(6) .
N2 C8 1.344(6) .
N2 C9 1.354(6) .
N3 C9 1.349(6) .
N3 C16 1.381(6) .
N4 C16 1.316(6) .
N4 C17 1.334(6) .
N5 C17 1.364(5) .
N5 C24 1.382(6) .
N6 C25 1.322(6) .
N6 C24 1.338(6) .
N7 C32 1.369(6) .
N7 C25 1.372(6) .
N8 C1 1.322(6) .
N8 C32 1.339(6) .
N9 C33 1.365(6) .
N9 C36 1.379(6) .
N10 C41 1.373(6) .
N10 C38 1.374(5) .
N11 C43 1.372(6) .
N11 C46 1.383(6) .
N12 C51 1.371(6) .
N12 C48 1.382(6) .
O1 C55 1.336(8) .
O1 C6 1.412(7) .
O2 C14 1.355(6) .
O2 C60 1.458(7) .
O3 C22 1.350(7) .
O3 C65A 1.422(7) .
O3 C65 1.496(8) .
O4 C30 1.354(7) .
O4 C70 1.418(6) .
C1 C2 1.463(7) .
C2 C7 1.387(7) .
C2 C3 1.396(6) .
C3 C4 1.391(8) .
C4 C5 1.370(8) .
C5 C6 1.387(8) .
C6 C7 1.401(7) .
C7 C8 1.454(6) .
C9 C10 1.451(6) .
C10 C11 1.377(7) .
C10 C15 1.395(7) .
C11 C12 1.390(7) .
C12 C13 1.372(8) .
C13 C14 1.394(8) .
C14 C15 1.401(6) .
C15 C16 1.468(7) .
C17 C18 1.450(7) .
C18 C23 1.388(7) .
C18 C19 1.408(6) .
C19 C20 1.381(8) .
C20 C21 1.389(9) .
C21 C22 1.395(8) .
C22 C23 1.396(7) .
C23 C24 1.463(6) .
C25 C26 1.459(6) .
C26 C27 1.393(7) .
C26 C31 1.408(7) .
C27 C28 1.392(8) .
C28 C29 1.385(8) .
C29 C30 1.394(8) .
C30 C31 1.400(7) .
C31 C32 1.463(7) .
C33 C52 1.406(7) .
C33 C34 1.431(6) .
C34 C35 1.352(7) .
C35 C36 1.445(6) .
C36 C37 1.397(6) .
C37 C38 1.397(6) .
C37 C73 1.504(6) .
C38 C39 1.446(7) .
C39 C40 1.365(7) .
C40 C41 1.456(7) .
C41 C42 1.402(6) .
C42 C43 1.400(7) .
C42 C79 1.500(7) .
C43 C44 1.436(7) .
C44 C45 1.339(8) .
C45 C46 1.451(7) .
C46 C47 1.386(7) .
C47 C48 1.405(7) .
C47 C85 1.488(7) .
C48 C49 1.432(7) .
C49 C50 1.338(8) .
C50 C51 1.446(7) .
C51 C52 1.410(7) .
C52 C91 1.496(7) .
C53 C54 1.474(8) .
C54 C55 1.503(6) .
C54 C53A 1.591(8) .
C55 C56 1.520(7) .
C56 C57 1.473(8) .
C56 C57A 1.518(8) .
C58 C59 1.527(10) .
C59 C60 1.558(9) .
C60 C61 1.484(10) .
C61 C62 1.557(10) .
C63 C64 1.530(9) .
C64 C65 1.528(9) .
C65 C66 1.538(9) .
C66 C67 1.512(9) .
C68 C69 1.463(9) .
C69 C70 1.557(10) .
C70 C71 1.486(10) .
C71 C72 1.578(11) .
C73 C78 1.350(7) .
C73 C74 1.350(7) .
C78 C77 1.383(8) .
C77 C76 1.308(8) .
C76 C75 1.336(8) .
C75 C74 1.394(8) .
C79 C84 1.387(8) .
C79 C80 1.409(8) .
C80 C81 1.386(8) .
C81 C82 1.367(10) .
C82 C83 1.382(10) .
C82 Cl2A 1.760(7) .
C83 C84 1.385(8) .
C85 C86A 1.22(2) .
C85 C90 1.383(7) .
C85 C86 1.521(12) .
C86 C87 1.371(13) .
C87 C88 1.382(13) .
C88 C89 1.33(2) .
C89 C90 1.45(2) .
C90 C89A 1.28(4) .
C91 C96 1.384(8) .
C91 C92 1.396(8) .
C92 C93 1.390(8) .
C93 C94 1.376(10) .
C94 C95 1.363(10) .
C94 Cl4A 1.840(13) .
C95 C96 1.403(7) .
Cl3A C88A 1.771(18) .
Cl5A C97A 1.738(8) .
Cl6A C97A 1.723(8) .
Cl7A C97A 1.724(8) .
C63A C64A 1.516(8) .
C64A C65A 1.513(8) .
C65A C66A 1.519(8) .
C66A C67A 1.519(9) .
C86A C87A 1.42(3) .
C87A C88A 1.35(2) .
C88A C89A 1.40(4) .
